data_4030100
loop_
_publ_author_name
'Izquierdo, Cristina'
'Esteban, Francisco'
'Parra, Alejandro'
'Alfaro, Ricardo'
'Alem\'an, Jos\'e'
'Fraile, Alberto'
'Ruano, Jos\'e Luis Garc\'ia'

_publ_section_title
;
 Control of the Dual Reactivity (Iminium-Dienamine) of \b-Arylmethyl
 \a,\b-Unsaturated Aldehydes in Organocatalytic 1,3-Dipolar Cycloadditions
 with N-Benzoyl C,N-Cyclic Azomethine Imines.
;
_journal_issue 21
_journal_name_full 'The Journal of organic chemistry'
_journal_page_first 10417
_journal_paper_doi 10.1021/jo5018519
_journal_volume 79
_journal_year 2014
_chemical_absolute_configuration rmad
_chemical_formula_sum 'C38 H39 Br Cl F3 N3 O4'
_chemical_formula_weight 774.08
_chemical_name_common 'Dienamina HCl_LT'
_space_group_crystal_system monoclinic
_space_group_IT_number 4
_space_group_name_Hall 'P 2yb'
_space_group_name_H-M_alt 'P 1 21 1'
_symmetry_space_group_name_Hall 'P 2yb'
_symmetry_space_group_name_H-M 'P 1 21 1'
_atom_sites_solution_hydrogens geom
_atom_sites_solution_primary direct
_atom_sites_solution_secondary difmap
_cell_angle_alpha 90
_cell_angle_beta 112.138(2)
_cell_angle_gamma 90
_cell_formula_units_Z 2
_cell_length_a 15.4637(9)
_cell_length_b 7.0007(4)
_cell_length_c 17.5777(9)
_cell_measurement_reflns_used 798
_cell_measurement_temperature 100.(2)
_cell_measurement_theta_max 19.9987
_cell_measurement_theta_min 3.1731
_cell_volume 1762.62(17)
_computing_cell_refinement 'APEX2 v2010.9-1 (Bruker AXS)'
_computing_data_collection 'Bruker Instrument Service v2010.9.0.0'
_computing_data_reduction 'SAINT V7.68A (Bruker AXS, 2009)'
_computing_structure_refinement 'SHELXL-97 (Sheldrick, 2008)'
_computing_structure_solution 'SHELXS-97 (Sheldrick, 2008)'
_diffrn_ambient_temperature 100.(2)
_diffrn_detector_area_resol_mean 8.3333
_diffrn_measured_fraction_theta_full 0.971
_diffrn_measured_fraction_theta_max 0.971
_diffrn_radiation_wavelength 0.71073
_diffrn_reflns_av_R_equivalents 0.0486
_diffrn_reflns_av_sigmaI/netI 0.0830
_diffrn_reflns_limit_h_max 18
_diffrn_reflns_limit_h_min -18
_diffrn_reflns_limit_k_max 8
_diffrn_reflns_limit_k_min -8
_diffrn_reflns_limit_l_max 21
_diffrn_reflns_limit_l_min -21
_diffrn_reflns_number 21189
_diffrn_reflns_theta_full 25.36
_diffrn_reflns_theta_max 25.36
_diffrn_reflns_theta_min 1.42
_exptl_absorpt_coefficient_mu 1.303
_exptl_absorpt_correction_T_max 0.95
_exptl_absorpt_correction_T_min 0.83
_exptl_absorpt_correction_type multi-scan
_exptl_absorpt_process_details twinabs
_exptl_crystal_colour 'clear colourless'
_exptl_crystal_density_diffrn 1.459
_exptl_crystal_density_method 'not measured'
_exptl_crystal_description prismatic
_exptl_crystal_F_000 798
_exptl_crystal_size_max 0.300
_exptl_crystal_size_mid 0.080
_exptl_crystal_size_min 0.040
_refine_diff_density_max 1.037
_refine_diff_density_min -0.852
_refine_ls_abs_structure_details 'Flack H D (1983), Acta Cryst. A39, 876-881'
_refine_ls_abs_structure_Flack 0.11(2)
_refine_ls_extinction_method none
_refine_ls_goodness_of_fit_ref 1.071
_refine_ls_hydrogen_treatment refxyz
_refine_ls_matrix_type full
_refine_ls_number_parameters 382
_refine_ls_number_reflns 6282
_refine_ls_number_restraints 16
_refine_ls_restrained_S_all 1.070
_refine_ls_R_factor_all 0.1093
_refine_ls_R_factor_gt 0.0933
_refine_ls_shift/su_max 0.001
_refine_ls_shift/su_mean 0.000
_refine_ls_structure_factor_coef Fsqd
_refine_ls_weighting_details 'calc w=1/[\s^2^(Fo^2^)+(0.1304P)^2^+18.5199P] where P=(Fo^2^+2Fc^2^)/3'
_refine_ls_weighting_scheme calc
_refine_ls_wR_factor_gt 0.2585
_refine_ls_wR_factor_ref 0.2695
_reflns_number_gt 5083
_reflns_number_total 6282
_reflns_threshold_expression >2sigma(I)
_cod_data_source_file jo5018519_si_004.cif
_cod_data_source_block I
_cod_depositor_comments 'Adding full bibliography for 4030099--4030101.cif.'
_cod_database_code 4030100

loop_
_space_group_symop_operation_xyz
'x, y, z'
'-x, y+1/2, -z'

loop_
_atom_site_type_symbol
_atom_site_label
_atom_site_fract_x
_atom_site_fract_y
_atom_site_fract_z
_atom_site_U_iso_or_equiv
_atom_site_adp_type
_atom_site_calc_flag
_atom_site_refinement_flags
_atom_site_occupancy
C C29 0.7614(4) 1.0108(8) 0.0341(4) 0.018(2) Uani d G 1
C C34 0.7085(3) 0.8513(9) -0.0024(4) 0.011(2) Uani d G 1
H H34 0.6445 0.8454 -0.0097 0.014 Uiso calc R 1
C C33 0.7493(4) 0.7006(8) -0.0282(4) 0.023(2) Uani d G 1
H H33 0.7131 0.5916 -0.0531 0.027 Uiso calc R 1
C C32 0.8430(5) 0.7093(9) -0.0174(5) 0.040(3) Uani d G 1
H H32 0.8708 0.6062 -0.0351 0.048 Uiso calc R 1
C C31 0.8959(3) 0.8688(11) 0.0191(5) 0.030(3) Uani d G 1
H H31 0.9599 0.8747 0.0264 0.035 Uiso calc R 1
C C30 0.8551(4) 1.0195(9) 0.0448(5) 0.031(3) Uani d G 1
C C6 0.2648(4) 0.8483(10) 0.1947(5) 0.0247(14) Uani d GU 1
C C5 0.2322(5) 0.9977(9) 0.2286(5) 0.0247(14) Uani d GU 1
H H5 0.2673 1.1123 0.2444 0.03 Uiso calc R 1
C C4 0.1481(5) 0.9793(10) 0.2396(6) 0.053(4) Uani d GU 1
H H4 0.1258 1.0813 0.2628 0.063 Uiso calc R 1
C C3 0.0967(5) 0.8115(12) 0.2166(6) 0.042(3) Uani d GU 1
H H3 0.0393 0.7989 0.2241 0.05 Uiso calc R 1
C C2 0.1294(5) 0.6622(10) 0.1826(6) 0.045(3) Uani d GU 1
H H2 0.0942 0.5475 0.1669 0.054 Uiso calc R 1
C C1 0.2134(5) 0.6805(10) 0.1717(5) 0.034(3) Uani d GU 1
H H1 0.2358 0.5785 0.1485 0.041 Uiso calc R 1
Br Br1 0.92835(8) 1.23649(18) 0.08987(8) 0.0322(3) Uani d . 1
C C7 0.3533(8) 0.8480(17) 0.1776(7) 0.0247(14) Uani d U 1
C C8 0.4237(7) 1.3037(14) 0.2578(6) 0.016(2) Uani d . 1
H H8A 0.3637 1.3264 0.2114 0.019 Uiso calc R 1
H H8B 0.4755 1.3402 0.2407 0.019 Uiso calc R 1
C C9 0.4281(8) 1.4161(14) 0.3326(6) 0.016(2) Uani d . 1
H H9A 0.3726 1.3867 0.3455 0.019 Uiso calc R 1
H H9B 0.4274 1.5544 0.3207 0.019 Uiso calc R 1
C C10 0.5154(8) 1.3677(14) 0.4055(6) 0.016(2) Uani d . 1
C C11 0.5511(8) 1.4944(14) 0.4721(6) 0.0176(16) Uani d . 1
H H11 0.5228 1.6162 0.4688 0.021 Uiso calc R 1
C C12 0.6275(9) 1.4455(15) 0.5433(7) 0.026(3) Uani d . 1
H H12 0.6498 1.5305 0.5887 0.032 Uiso calc R 1
C C13 0.6703(9) 1.2670(19) 0.5457(7) 0.030(3) Uani d . 1
H H13 0.7215 1.2296 0.5936 0.036 Uiso calc R 1
C C14 0.6391(8) 1.1479(15) 0.4801(6) 0.0176(16) Uani d . 1
H H14 0.6716 1.0321 0.4812 0.021 Uiso calc R 1
C C15 0.5605(8) 1.1922(13) 0.4113(6) 0.018(2) Uani d . 1
C C16 0.5220(6) 1.0468(14) 0.3403(5) 0.0106(14) Uani d . 1
H H16 0.5166 0.9196 0.3641 0.013 Uiso calc R 1
C C17 0.5847(6) 1.0229(13) 0.2873(5) 0.0089(18) Uani d . 1
H H101 0.6093 1.1501 0.2791 0.011 Uiso calc R 1
C C18 0.6661(7) 0.8867(14) 0.3310(6) 0.011(2) Uani d . 1
C C19 0.7570(8) 0.9542(18) 0.3592(8) 0.030(3) Uani d . 1
H H19 0.7696 1.0818 0.3481 0.036 Uiso calc R 1
C C20 0.8315(8) 0.8301(18) 0.4050(9) 0.031(3) Uani d . 1
H H20 0.8944 0.8728 0.4235 0.037 Uiso calc R 1
C C21 0.8101(8) 0.6387(18) 0.4230(7) 0.026(3) Uani d . 1
C C22 0.7222(8) 0.5697(15) 0.3899(7) 0.023(3) Uani d . 1
H H22 0.7093 0.4404 0.3983 0.028 Uiso calc R 1
C C23 0.6496(7) 0.6940(13) 0.3423(6) 0.015(2) Uani d . 1
H H23 0.5879 0.6453 0.3173 0.018 Uiso calc R 1
C C24 0.8876(10) 0.505(2) 0.4808(8) 0.044(4) Uani d . 1
C C25 0.5138(7) 0.9471(13) 0.2043(6) 0.0106(14) Uani d . 1
H H25 0.5235 0.8071 0.1995 0.013 Uiso calc R 1
C C26 0.5196(7) 1.0510(14) 0.1310(6) 0.0143(12) Uani d . 1
H H26A 0.5038 1.1872 0.1336 0.017 Uiso calc R 1
H H26B 0.4731 0.9962 0.0801 0.017 Uiso calc R 1
C C27 0.6166(7) 1.0371(14) 0.1274(6) 0.0143(12) Uani d . 1
H H27A 0.6643 1.0838 0.1795 0.017 Uiso calc R 1
H H27B 0.631 0.9023 0.1197 0.017 Uiso calc R 1
C C28 0.7154(7) 1.1836(12) 0.0571(6) 0.0143(12) Uani d . 1
H H28A 0.7566 1.2263 0.1127 0.017 Uiso calc R 1
H H28B 0.7128 1.2886 0.0185 0.017 Uiso calc R 1
C C35 0.8166(9) 0.6298(18) 0.2078(8) 0.035(3) Uani d . 1
H H35A 0.8235 0.6316 0.1546 0.053 Uiso calc R 1
H H35B 0.8419 0.7483 0.2376 0.053 Uiso calc R 1
H H35C 0.7503 0.619 0.199 0.053 Uiso calc R 1
C C36 0.8679(9) 0.465(2) 0.2563(8) 0.035(3) Uani d . 1
C C37 1.0154(10) 0.342(2) 0.3343(10) 0.051(4) Uani d . 1
H H37A 1.0123 0.2305 0.2989 0.061 Uiso calc R 1
H H37B 0.9958 0.3041 0.3796 0.061 Uiso calc R 1
C C38 1.1152(13) 0.436(3) 0.3673(15) 0.085(7) Uani d . 1
H H38A 1.1407 0.4342 0.3241 0.127 Uiso calc R 1
H H38B 1.1564 0.3644 0.4151 0.127 Uiso calc R 1
H H38C 1.1105 0.5687 0.3835 0.127 Uiso calc R 1
Cl Cl1 0.55927(17) 0.5452(3) 0.09588(15) 0.0184(5) Uani d . 1
F F1 0.8889(7) 0.5039(17) 0.5564(5) 0.069(3) Uani d . 1
F F2 0.9715(5) 0.5661(11) 0.4832(5) 0.045(2) Uani d . 1
F F3 0.8749(6) 0.3288(13) 0.4529(6) 0.058(3) Uani d . 1
N N1 0.4220(6) 0.9808(11) 0.2122(5) 0.0144(10) Uani d . 1
N N2 0.4321(6) 1.1010(12) 0.2839(5) 0.0144(10) Uani d . 1
N N3 0.6187(6) 1.1558(11) 0.0569(5) 0.0144(10) Uani d . 1
H H3N 0.5683 1.2046 0.0192 0.017 Uiso calc R 1
O O1 0.3608(5) 0.7317(14) 0.1282(5) 0.0300(17) Uani d . 1
O O2 0.8319(7) 0.3150(14) 0.2598(6) 0.043(2) Uani d . 1
O O3 0.9611(6) 0.5004(15) 0.2880(6) 0.047(3) Uani d . 1
O O4 0.8766(5) 0.1268(11) 0.2063(5) 0.0276(19) Uani d . 1

loop_
_atom_site_aniso_label
_atom_site_aniso_U_11
_atom_site_aniso_U_22
_atom_site_aniso_U_33
_atom_site_aniso_U_12
_atom_site_aniso_U_13
_atom_site_aniso_U_23
C29 0.028(6) 0.016(6) 0.011(5) 0.011(4) 0.007(4) 0.007(4)
C34 0.015(5) 0.007(5) 0.005(4) 0.004(4) -0.003(4) -0.002(4)
C33 0.023(5) 0.020(7) 0.027(6) -0.004(5) 0.012(5) -0.002(5)
C32 0.046(8) 0.027(7) 0.037(7) 0.017(6) 0.005(6) -0.006(6)
C31 0.016(6) 0.034(7) 0.033(7) 0.009(5) 0.003(5) -0.004(5)
C30 0.028(6) 0.028(7) 0.030(6) -0.001(5) 0.004(5) 0.010(5)
C6 0.021(3) 0.024(3) 0.024(3) 0.001(3) 0.001(3) 0.016(3)
C5 0.021(3) 0.024(3) 0.024(3) 0.001(3) 0.001(3) 0.016(3)
C4 0.037(8) 0.045(7) 0.083(12) 0.006(6) 0.030(8) 0.021(7)
C3 0.030(7) 0.053(8) 0.049(9) 0.002(5) 0.023(6) 0.017(6)
C2 0.030(7) 0.055(8) 0.056(9) -0.007(6) 0.023(7) -0.002(7)
C1 0.028(6) 0.040(7) 0.034(7) -0.014(5) 0.011(6) -0.005(5)
Br1 0.0281(6) 0.0294(6) 0.0407(7) -0.0069(6) 0.0146(5) -0.0046(6)
C7 0.021(3) 0.024(3) 0.024(3) 0.001(3) 0.001(3) 0.016(3)
C8 0.014(5) 0.015(5) 0.012(5) 0.005(4) -0.003(4) -0.002(4)
C9 0.035(6) 0.006(5) 0.018(5) -0.001(4) 0.023(5) -0.003(4)
C10 0.030(6) 0.008(5) 0.011(5) -0.001(4) 0.011(5) -0.005(4)
C11 0.032(4) 0.010(4) 0.017(4) 0.004(3) 0.016(3) -0.001(3)
C12 0.054(8) 0.012(5) 0.023(6) 0.004(5) 0.025(6) -0.005(4)
C13 0.038(7) 0.036(8) 0.019(6) -0.005(6) 0.015(5) -0.002(5)
C14 0.032(4) 0.010(4) 0.017(4) 0.004(3) 0.016(3) -0.001(3)
C15 0.036(6) 0.008(6) 0.014(5) 0.001(4) 0.014(5) 0.004(4)
C16 0.015(3) 0.006(3) 0.009(3) -0.003(3) 0.003(3) 0.000(3)
C17 0.009(4) 0.008(5) 0.008(4) 0.000(4) 0.001(4) 0.000(4)
C18 0.008(5) 0.017(5) 0.010(5) -0.003(4) 0.004(4) -0.010(4)
C19 0.025(6) 0.023(6) 0.035(7) -0.010(5) 0.003(6) -0.009(5)
C20 0.011(5) 0.020(6) 0.049(8) 0.008(5) -0.002(5) -0.002(5)
C21 0.026(7) 0.026(6) 0.020(6) 0.006(5) 0.003(5) -0.001(5)
C22 0.017(5) 0.005(5) 0.035(7) 0.001(4) -0.003(5) 0.009(4)
C23 0.017(5) 0.007(6) 0.021(5) 0.003(4) 0.005(4) 0.001(4)
C24 0.042(8) 0.057(10) 0.021(7) 0.016(7) -0.003(6) -0.005(6)
C25 0.015(3) 0.006(3) 0.009(3) -0.003(3) 0.003(3) 0.000(3)
C26 0.028(3) 0.006(3) 0.012(3) 0.001(2) 0.012(2) 0.001(2)
C27 0.028(3) 0.006(3) 0.012(3) 0.001(2) 0.012(2) 0.001(2)
C28 0.028(3) 0.006(3) 0.012(3) 0.001(2) 0.012(2) 0.001(2)
C35 0.036(7) 0.023(6) 0.035(7) 0.005(5) 0.000(6) -0.009(5)
C36 0.036(7) 0.042(8) 0.020(6) -0.008(6) 0.003(6) -0.020(5)
C37 0.042(8) 0.060(10) 0.050(9) 0.023(8) 0.017(8) -0.012(8)
C38 0.048(11) 0.083(15) 0.109(18) 0.000(10) 0.013(11) -0.047(13)
Cl1 0.0157(12) 0.0080(11) 0.0251(13) 0.0027(10) 0.0006(10) -0.0055(10)
F1 0.070(6) 0.106(9) 0.026(4) 0.021(6) 0.012(5) 0.021(5)
F2 0.022(4) 0.031(4) 0.065(5) 0.010(3) -0.004(3) -0.007(4)
F3 0.036(5) 0.044(5) 0.078(7) 0.012(4) 0.004(4) 0.022(5)
N1 0.019(3) 0.006(2) 0.018(2) -0.0017(19) 0.006(2) 0.0033(19)
N2 0.019(3) 0.006(2) 0.018(2) -0.0017(19) 0.006(2) 0.0033(19)
N3 0.019(3) 0.006(2) 0.018(2) -0.0017(19) 0.006(2) 0.0033(19)
O1 0.027(4) 0.023(4) 0.030(4) -0.005(4) 0.000(3) -0.005(4)
O2 0.045(6) 0.042(6) 0.040(6) -0.010(5) 0.015(5) 0.005(4)
O3 0.027(5) 0.060(7) 0.038(5) -0.006(5) -0.004(4) -0.009(5)
O4 0.025(4) 0.021(4) 0.017(4) -0.003(3) -0.016(3) -0.013(3)

loop_
_atom_type_symbol
_atom_type_description
_atom_type_scat_dispersion_real
_atom_type_scat_dispersion_imag
_atom_type_scat_source
C C 0.0033 0.0016 'International Tables Vol C Tables 4.2.6.8 and 6.1.1.4'
H H 0.0000 0.0000 'International Tables Vol C Tables 4.2.6.8 and 6.1.1.4'
N N 0.0061 0.0033 'International Tables Vol C Tables 4.2.6.8 and 6.1.1.4'
O O 0.0106 0.0060 'International Tables Vol C Tables 4.2.6.8 and 6.1.1.4'
F F 0.0171 0.0103 'International Tables Vol C Tables 4.2.6.8 and 6.1.1.4'
Br Br -0.2901 2.4595 'International Tables Vol C Tables 4.2.6.8 and 6.1.1.4'
Cl Cl 0.1484 0.1585 'International Tables Vol C Tables 4.2.6.8 and 6.1.1.4'

loop_
_geom_angle_atom_site_label_1
_geom_angle_atom_site_label_2
_geom_angle_atom_site_label_3
_geom_angle
C34 C29 C30 120.0
C34 C29 C28 120.3(6)
C30 C29 C28 119.6(5)
C33 C34 C29 120.0
C33 C34 H34 120.0
C29 C34 H34 120.0
C34 C33 C32 120.0
C34 C33 H33 120.0
C32 C33 H33 120.0
C31 C32 C33 120.0
C31 C32 H32 120.0
C33 C32 H32 120.0
C32 C31 C30 120.0
C32 C31 H31 120.0
C30 C31 H31 120.0
C31 C30 C29 120.0
C31 C30 Br1 118.4(4)
C29 C30 Br1 121.6(4)
C5 C6 C1 120.0
C5 C6 C7 126.2(7)
C1 C6 C7 113.8(7)
C6 C5 C4 120.0
C6 C5 H5 120.0
C4 C5 H5 120.0
C3 C4 C5 120.0
C3 C4 H4 120.0
C5 C4 H4 120.0
C4 C3 C2 120.0
C4 C3 H3 120.0
C2 C3 H3 120.0
C1 C2 C3 120.0
C1 C2 H2 120.0
C3 C2 H2 120.0
C2 C1 C6 120.0
C2 C1 H1 120.0
C6 C1 H1 120.0
O1 C7 N1 120.0(10)
O1 C7 C6 118.5(10)
N1 C7 C6 121.4(10)
N2 C8 C9 105.1(8)
N2 C8 H8A 110.7
C9 C8 H8A 110.7
N2 C8 H8B 110.7
C9 C8 H8B 110.7
H8A C8 H8B 108.8
C8 C9 C10 110.8(8)
C8 C9 H9A 109.5
C10 C9 H9A 109.5
C8 C9 H9B 109.5
C10 C9 H9B 109.5
H9A C9 H9B 108.1
C11 C10 C15 117.7(9)
C11 C10 C9 120.7(9)
C15 C10 C9 121.4(9)
C10 C11 C12 121.6(9)
C10 C11 H11 119.2
C12 C11 H11 119.2
C13 C12 C11 118.2(10)
C13 C12 H12 120.9
C11 C12 H12 120.9
C14 C13 C12 120.6(11)
C14 C13 H13 119.7
C12 C13 H13 119.7
C13 C14 C15 121.2(10)
C13 C14 H14 119.4
C15 C14 H14 119.4
C14 C15 C10 120.6(9)
C14 C15 C16 120.1(9)
C10 C15 C16 119.3(9)
N2 C16 C15 111.5(8)
N2 C16 C17 105.8(7)
C15 C16 C17 114.1(8)
N2 C16 H16 108.5
C15 C16 H16 108.5
C17 C16 H16 108.5
C18 C17 C25 114.4(8)
C18 C17 C16 109.9(7)
C25 C17 C16 102.5(7)
C18 C17 H101 109.9
C25 C17 H101 109.9
C16 C17 H101 109.9
C19 C18 C23 119.5(10)
C19 C18 C17 119.9(9)
C23 C18 C17 120.7(8)
C18 C19 C20 119.3(11)
C18 C19 H19 120.3
C20 C19 H19 120.3
C19 C20 C21 119.1(11)
C19 C20 H20 120.4
C21 C20 H20 120.4
C22 C21 C20 120.9(11)
C22 C21 C24 117.9(12)
C20 C21 C24 121.2(12)
C21 C22 C23 118.7(10)
C21 C22 H22 120.7
C23 C22 H22 120.7
C18 C23 C22 121.9(9)
C18 C23 H23 119.0
C22 C23 H23 119.0
F3 C24 F1 108.3(14)
F3 C24 F2 108.4(11)
F1 C24 F2 108.7(11)
F3 C24 C21 110.5(11)
F1 C24 C21 112.1(11)
F2 C24 C21 108.8(12)
N1 C25 C26 111.5(8)
N1 C25 C17 102.6(7)
C26 C25 C17 112.9(8)
N1 C25 H25 109.9
C26 C25 H25 109.9
C17 C25 H25 109.9
C25 C26 C27 112.3(8)
C25 C26 H26A 109.1
C27 C26 H26A 109.1
C25 C26 H26B 109.1
C27 C26 H26B 109.1
H26A C26 H26B 107.9
N3 C27 C26 109.0(8)
N3 C27 H27A 109.9
C26 C27 H27A 109.9
N3 C27 H27B 109.9
C26 C27 H27B 109.9
H27A C27 H27B 108.3
N3 C28 C29 117.2(7)
N3 C28 H28A 108.0
C29 C28 H28A 108.0
N3 C28 H28B 108.0
C29 C28 H28B 108.0
H28A C28 H28B 107.2
C36 C35 H35A 109.5
C36 C35 H35B 109.5
H35A C35 H35B 109.5
C36 C35 H35C 109.5
H35A C35 H35C 109.5
H35B C35 H35C 109.5
O2 C36 O3 125.5(14)
O2 C36 C35 123.7(12)
O3 C36 C35 110.5(12)
O3 C37 C38 99.8(15)
O3 C37 H37A 111.8
C38 C37 H37A 111.8
O3 C37 H37B 111.8
C38 C37 H37B 111.8
H37A C37 H37B 109.5
C37 C38 H38A 109.5
C37 C38 H38B 109.5
H38A C38 H38B 109.5
C37 C38 H38C 109.5
H38A C38 H38C 109.5
H38B C38 H38C 109.5
C7 N1 N2 125.6(9)
C7 N1 C25 117.1(8)
N2 N1 C25 111.7(7)
C16 N2 N1 101.9(7)
C16 N2 C8 114.9(8)
N1 N2 C8 108.3(7)
C27 N3 C28 113.5(8)
C27 N3 H3N 123.2
C28 N3 H3N 123.2
C36 O3 C37 113.2(12)

loop_
_geom_bond_atom_site_label_1
_geom_bond_atom_site_label_2
_geom_bond_distance
C29 C34 1.39
C29 C30 1.39
C29 C28 1.532(10)
C34 C33 1.39
C34 H34 0.95
C33 C32 1.39
C33 H33 0.95
C32 C31 1.39
C32 H32 0.95
C31 C30 1.39
C31 H31 0.95
C30 Br1 1.882(5)
C6 C5 1.39
C6 C1 1.39
C6 C7 1.507(13)
C5 C4 1.39
C5 H5 0.95
C4 C3 1.39
C4 H4 0.95
C3 C2 1.39
C3 H3 0.95
C2 C1 1.39
C2 H2 0.95
C1 H1 0.95
C7 O1 1.226(15)
C7 N1 1.370(14)
C8 N2 1.482(13)
C8 C9 1.510(13)
C8 H8A 0.99
C8 H8B 0.99
C9 C10 1.509(16)
C9 H9A 0.99
C9 H9B 0.99
C10 C11 1.405(14)
C10 C15 1.398(14)
C11 C12 1.402(17)
C11 H11 0.95
C12 C13 1.408(17)
C12 H12 0.95
C13 C14 1.356(16)
C13 H13 0.95
C14 C15 1.388(15)
C14 H14 0.95
C15 C16 1.546(13)
C16 N2 1.421(13)
C16 C17 1.586(13)
C16 H16 1.0
C17 C18 1.534(13)
C17 C25 1.551(12)
C17 H101 1.0
C18 C19 1.386(15)
C18 C23 1.401(15)
C19 C20 1.425(17)
C19 H19 0.95
C20 C21 1.443(17)
C20 H20 0.95
C21 C22 1.351(17)
C21 C24 1.559(18)
C22 C23 1.418(14)
C22 H22 0.95
C23 H23 0.95
C24 F3 1.314(18)
C24 F1 1.321(16)
C24 F2 1.352(17)
C25 N1 1.497(13)
C25 C26 1.512(13)
C25 H25 1.0
C26 C27 1.528(14)
C26 H26A 0.99
C26 H26B 0.99
C27 N3 1.502(12)
C27 H27A 0.99
C27 H27B 0.99
C28 N3 1.508(13)
C28 H28A 0.99
C28 H28B 0.99
C35 C36 1.48(2)
C35 H35A 0.98
C35 H35B 0.98
C35 H35C 0.98
C36 O2 1.200(16)
C36 O3 1.358(16)
C37 O3 1.441(19)
C37 C38 1.57(2)
C37 H37A 0.99
C37 H37B 0.99
C38 H38A 0.98
C38 H38B 0.98
C38 H38C 0.98
N1 N2 1.473(12)
N3 H3N 0.88
